data_2236183
loop_
_publ_author_name
'Kang, Yong Koo'
'Cho, Yong Seo'
'Lee, Jae Kyun'
'Yu, Byung-Yong'
'Cha, Joo Hwan'

_publ_section_title
;
 (<i>E</i>)-<i>N</i>-(3,3-Diphenylallylidene)-4-nitroaniline
;
_journal_coeditor_code FF2082
_journal_issue 10
_journal_name_full 'Acta Crystallographica Section E'
_journal_page_first o3031
_journal_paper_doi 10.1107/S1600536812040391
_journal_volume 68
_journal_year 2012
_chemical_formula_iupac 'C21 H16 N2 O2'
_chemical_formula_moiety 'C21 H16 N2 O2'
_chemical_formula_sum 'C21 H16 N2 O2'
_chemical_formula_weight 328.37
_chemical_name_systematic
;
(<i>E</i>)-<i>N</i>-(3,3-Diphenylallylidene)-4-nitroaniline
;
_space_group_IT_number 14
_symmetry_cell_setting monoclinic
_symmetry_space_group_name_Hall '-P 2ybc'
_symmetry_space_group_name_H-M 'P 1 21/c 1'
_atom_sites_solution_hydrogens geom
_atom_sites_solution_primary direct
_atom_sites_solution_secondary difmap
_cell_angle_alpha 90.0000
_cell_angle_beta 108.039(2)
_cell_angle_gamma 90.0000
_cell_formula_units_Z 4
_cell_length_a 9.4399(8)
_cell_length_b 23.1526(16)
_cell_length_c 8.1388(5)
_cell_measurement_reflns_used 9450
_cell_measurement_temperature 296
_cell_measurement_theta_max 27.43
_cell_measurement_theta_min 3.02
_cell_volume 1691.4(2)
_computing_cell_refinement 'RAPID-AUTO (Rigaku, 1995)'
_computing_data_collection 'RAPID-AUTO (Rigaku, 2006)'
_computing_data_reduction 'RAPID-AUTO (Rigaku, 1995)'
_computing_molecular_graphics 'CrystalStructure (Rigaku, 2010)'
_computing_publication_material 'CrystalStructure (Rigaku, 2010)'
_computing_structure_refinement 'SHELXL97 (Sheldrick, 2008)'
_computing_structure_solution 'Il Milione (Burla <i>et al.</i>, 2007)'
_diffrn_ambient_temperature 296
_diffrn_detector_area_resol_mean 10.000
_diffrn_measured_fraction_theta_full 0.996
_diffrn_measured_fraction_theta_max 0.996
_diffrn_measurement_device_type 'Rigaku R-AXIS RAPID'
_diffrn_measurement_method \w
_diffrn_radiation_type 'Mo K\a'
_diffrn_radiation_wavelength 0.71075
_diffrn_reflns_av_R_equivalents 0.0340
_diffrn_reflns_limit_h_max 12
_diffrn_reflns_limit_h_min -12
_diffrn_reflns_limit_k_max 30
_diffrn_reflns_limit_k_min -29
_diffrn_reflns_limit_l_max 10
_diffrn_reflns_limit_l_min -9
_diffrn_reflns_number 16477
_diffrn_reflns_theta_full 27.45
_diffrn_reflns_theta_max 27.45
_diffrn_standards_number 0
_exptl_absorpt_coefficient_mu 0.084
_exptl_absorpt_correction_T_max 0.998
_exptl_absorpt_correction_T_min 0.810
_exptl_absorpt_correction_type multi-scan
_exptl_absorpt_process_details '(ABSCOR; Rigaku, 1995)'
_exptl_crystal_colour colourless
_exptl_crystal_density_diffrn 1.289
_exptl_crystal_density_method 'not measured'
_exptl_crystal_description platelet
_exptl_crystal_F_000 688.00
_exptl_crystal_size_max 0.200
_exptl_crystal_size_mid 0.050
_exptl_crystal_size_min 0.020
_refine_diff_density_max 0.140
_refine_diff_density_min -0.180
_refine_ls_extinction_method none
_refine_ls_goodness_of_fit_ref 0.998
_refine_ls_hydrogen_treatment mixed
_refine_ls_number_parameters 234
_refine_ls_number_reflns 3864
_refine_ls_number_restraints 0
_refine_ls_R_factor_gt 0.0376
_refine_ls_shift/su_max 0.000
_refine_ls_structure_factor_coef Fsqd
_refine_ls_weighting_details 'w = 1/[\s^2^(Fo^2^)+(0.0576P)^2^+0.0000P] where P=(Fo^2^+2Fc^2^)/3'
_refine_ls_weighting_scheme calc
_refine_ls_wR_factor_ref 0.1131
_reflns_number_gt 2060
_reflns_number_total 3864
_reflns_threshold_expression F^2^>2\s(F^2^)
_cod_data_source_file ff2082.cif
_cod_data_source_block I
_cod_original_cell_volume 1691.4(3)
_cod_original_sg_symbol_H-M 'P 21/c'
_cod_database_code 2236183
_cod_database_fobs_code 2236183

loop_
_symmetry_equiv_pos_site_id
_symmetry_equiv_pos_as_xyz
1 +X,+Y,+Z
2 -X,1/2+Y,1/2-Z
3 -X,-Y,-Z
4 +X,1/2-Y,1/2+Z

loop_
_atom_site_type_symbol
_atom_site_label
_atom_site_fract_x
_atom_site_fract_y
_atom_site_fract_z
_atom_site_U_iso_or_equiv
_atom_site_adp_type
_atom_site_calc_flag
_atom_site_refinement_flags
_atom_site_occupancy
_atom_site_symmetry_multiplicity
O O1 -0.06733(17) 0.42186(6) -0.26289(19) 0.0940(5) Uani d . 1.0 4
O O2 0.04148(15) 0.33937(5) -0.24984(17) 0.0825(4) Uani d . 1.0 4
N N1 0.55099(15) 0.47570(4) 0.29682(15) 0.0525(4) Uani d . 1.0 4
N N2 0.04088(18) 0.38989(6) -0.20661(18) 0.0655(4) Uani d . 1.0 4
C C1 0.57956(19) 0.52982(6) 0.32064(19) 0.0497(4) Uani d . 1.0 4
C C2 0.70646(19) 0.55014(6) 0.45689(19) 0.0517(4) Uani d . 1.0 4
C C3 0.73343(17) 0.60637(5) 0.50580(17) 0.0446(4) Uani d . 1.0 4
C C4 0.87658(17) 0.62390(5) 0.63168(18) 0.0466(4) Uani d . 1.0 4
C C5 1.0066(2) 0.59193(6) 0.6530(3) 0.0612(5) Uani d . 1.0 4
C C6 1.1393(2) 0.60752(7) 0.7732(3) 0.0743(6) Uani d . 1.0 4
C C7 1.1473(3) 0.65514(8) 0.8747(3) 0.0739(6) Uani d . 1.0 4
C C8 1.0219(3) 0.68818(7) 0.8554(3) 0.0711(5) Uani d . 1.0 4
C C9 0.88849(19) 0.67281(6) 0.7344(2) 0.0587(5) Uani d . 1.0 4
C C10 0.61651(17) 0.65090(5) 0.43491(17) 0.0443(4) Uani d . 1.0 4
C C11 0.64989(18) 0.70200(5) 0.36279(18) 0.0506(4) Uani d . 1.0 4
C C12 0.5392(2) 0.74154(6) 0.2873(2) 0.0585(5) Uani d . 1.0 4
C C13 0.3953(2) 0.73211(6) 0.2866(2) 0.0622(5) Uani d . 1.0 4
C C14 0.36038(19) 0.68283(6) 0.3623(2) 0.0605(5) Uani d . 1.0 4
C C15 0.47054(18) 0.64259(6) 0.43519(18) 0.0508(4) Uani d . 1.0 4
C C16 0.42297(18) 0.45804(5) 0.16448(19) 0.0485(4) Uani d . 1.0 4
C C17 0.2962(2) 0.49148(6) 0.0971(3) 0.0621(5) Uani d . 1.0 4
C C18 0.1729(2) 0.46956(6) -0.0263(3) 0.0635(5) Uani d . 1.0 4
C C19 0.17478(18) 0.41347(6) -0.08041(19) 0.0519(4) Uani d . 1.0 4
C C20 0.29728(19) 0.37881(6) -0.01558(19) 0.0543(4) Uani d . 1.0 4
C C21 0.42090(19) 0.40124(6) 0.10584(19) 0.0529(4) Uani d . 1.0 4
H H5 1.0034 0.5595 0.5847 0.0734 Uiso calc R 1.0 4
H H6 1.2243 0.5854 0.7853 0.0891 Uiso calc R 1.0 4
H H7 1.2369 0.6652 0.9565 0.0886 Uiso calc R 1.0 4
H H8 1.0269 0.7208 0.9236 0.0853 Uiso calc R 1.0 4
H H9 0.8048 0.6957 0.7214 0.0704 Uiso calc R 1.0 4
H H11 0.7474 0.7094 0.3657 0.0607 Uiso calc R 1.0 4
H H12 0.5622 0.7748 0.2367 0.0701 Uiso calc R 1.0 4
H H13 0.3213 0.7589 0.2353 0.0746 Uiso calc R 1.0 4
H H14 0.2635 0.6767 0.3641 0.0726 Uiso calc R 1.0 4
H H15 0.4465 0.6094 0.4853 0.0610 Uiso calc R 1.0 4
H H17 0.2945 0.5292 0.1358 0.0746 Uiso calc R 1.0 4
H H18 0.0892 0.4925 -0.0726 0.0762 Uiso calc R 1.0 4
H H20 0.2968 0.3408 -0.0530 0.0652 Uiso calc R 1.0 4
H H21 0.5047 0.3781 0.1497 0.0634 Uiso calc R 1.0 4
H H1 0.5198(19) 0.5588(6) 0.242(2) 0.061(5) Uiso d . 1.0 4
H H2 0.7792(18) 0.5202(7) 0.518(2) 0.061(5) Uiso d . 1.0 4

loop_
_atom_site_aniso_label
_atom_site_aniso_U_11
_atom_site_aniso_U_22
_atom_site_aniso_U_33
_atom_site_aniso_U_12
_atom_site_aniso_U_13
_atom_site_aniso_U_23
O1 0.0638(11) 0.1016(10) 0.1000(11) 0.0074(8) 0.0011(9) -0.0062(8)
O2 0.0716(10) 0.0797(8) 0.0925(10) -0.0162(7) 0.0200(8) -0.0277(7)
N1 0.0581(10) 0.0394(6) 0.0575(8) -0.0036(6) 0.0143(7) -0.0043(6)
N2 0.0580(11) 0.0739(10) 0.0646(9) -0.0055(8) 0.0189(8) -0.0043(8)
C1 0.0615(11) 0.0387(7) 0.0483(9) -0.0014(7) 0.0162(8) -0.0004(7)
C2 0.0607(12) 0.0405(8) 0.0510(9) 0.0008(7) 0.0131(9) 0.0018(7)
C3 0.0495(10) 0.0398(7) 0.0445(8) -0.0006(7) 0.0144(8) 0.0017(6)
C4 0.0487(10) 0.0424(7) 0.0478(8) -0.0026(7) 0.0134(8) 0.0024(7)
C5 0.0589(13) 0.0495(8) 0.0696(11) 0.0047(8) 0.0120(9) -0.0019(8)
C6 0.0505(13) 0.0662(11) 0.0931(14) 0.0038(9) 0.0032(11) 0.0073(10)
C7 0.0600(14) 0.0788(12) 0.0671(12) -0.0143(10) -0.0031(10) 0.0037(10)
C8 0.0695(14) 0.0710(11) 0.0664(11) -0.0137(10) 0.0119(10) -0.0176(9)
C9 0.0543(12) 0.0585(9) 0.0609(10) -0.0034(8) 0.0143(9) -0.0116(8)
C10 0.0494(10) 0.0392(7) 0.0430(8) -0.0027(6) 0.0121(7) -0.0053(6)
C11 0.0503(11) 0.0412(7) 0.0606(9) -0.0009(7) 0.0176(8) 0.0004(7)
C12 0.0640(13) 0.0420(8) 0.0680(11) 0.0022(8) 0.0185(9) 0.0048(7)
C13 0.0598(13) 0.0530(9) 0.0650(10) 0.0094(8) 0.0068(9) -0.0038(8)
C14 0.0448(11) 0.0663(10) 0.0654(10) -0.0028(8) 0.0096(8) -0.0106(9)
C15 0.0508(11) 0.0468(8) 0.0528(9) -0.0092(7) 0.0130(8) -0.0047(7)
C16 0.0539(11) 0.0413(7) 0.0511(9) -0.0028(7) 0.0174(8) 0.0007(7)
C17 0.0639(13) 0.0422(8) 0.0782(12) 0.0032(8) 0.0189(10) -0.0061(8)
C18 0.0566(12) 0.0553(9) 0.0756(11) 0.0060(8) 0.0162(10) 0.0015(9)
C19 0.0503(11) 0.0562(9) 0.0499(9) -0.0061(8) 0.0163(8) 0.0001(7)
C20 0.0615(12) 0.0459(8) 0.0556(9) -0.0049(8) 0.0182(9) -0.0080(7)
C21 0.0558(11) 0.0410(7) 0.0597(10) 0.0001(7) 0.0148(9) -0.0023(7)

loop_
_atom_type_symbol
_atom_type_description
_atom_type_scat_dispersion_real
_atom_type_scat_dispersion_imag
_atom_type_scat_source
C C 0.0033 0.0016
;
International Tables for Crystallography
(1992, Vol. C, Tables 4.2.6.8 and 6.1.1.4)
;
H H 0.0000 0.0000
;
International Tables for Crystallography
(1992, Vol. C, Table 6.1.1.4)
;
N N 0.0061 0.0033
;
International Tables for Crystallography
(1992, Vol. C, Tables 4.2.6.8 and 6.1.1.4)
;
O O 0.0106 0.0060
;
International Tables for Crystallography
(1992, Vol. C, Tables 4.2.6.8 and 6.1.1.4)
;

loop_
_geom_angle_atom_site_label_1
_geom_angle_atom_site_label_2
_geom_angle_atom_site_label_3
_geom_angle
_geom_angle_publ_flag
C1 N1 C16 119.31(11) no
O1 N2 O2 123.12(15) no
O1 N2 C19 118.28(14) no
O2 N2 C19 118.59(14) no
N1 C1 C2 121.48(13) no
C1 C2 C3 125.06(13) no
C2 C3 C4 120.88(12) no
C2 C3 C10 119.95(12) no
C4 C3 C10 119.16(11) no
C3 C4 C5 121.35(12) no
C3 C4 C9 121.78(14) no
C5 C4 C9 116.88(13) no
C4 C5 C6 121.35(15) no
C5 C6 C7 120.54(18) no
C6 C7 C8 119.70(16) no
C7 C8 C9 119.94(16) no
C4 C9 C8 121.57(16) no
C3 C10 C11 120.76(15) no
C3 C10 C15 121.25(13) no
C11 C10 C15 117.98(13) no
C10 C11 C12 120.59(16) no
C11 C12 C13 120.48(15) no
C12 C13 C14 120.02(15) no
C13 C14 C15 119.64(17) no
C10 C15 C14 121.23(14) no
N1 C16 C17 124.83(12) no
N1 C16 C21 116.92(13) no
C17 C16 C21 118.10(13) no
C16 C17 C18 120.87(14) no
C17 C18 C19 119.37(15) no
N2 C19 C18 118.89(14) no
N2 C19 C20 119.55(13) no
C18 C19 C20 121.53(14) no
C19 C20 C21 118.81(14) no
C16 C21 C20 121.30(14) no
N1 C1 H1 121.2(9) no
C2 C1 H1 117.1(9) no
C1 C2 H2 116.2(9) no
C3 C2 H2 118.7(9) no
C4 C5 H5 119.325 no
C6 C5 H5 119.324 no
C5 C6 H6 119.734 no
C7 C6 H6 119.722 no
C6 C7 H7 120.152 no
C8 C7 H7 120.151 no
C7 C8 H8 120.032 no
C9 C8 H8 120.026 no
C4 C9 H9 119.220 no
C8 C9 H9 119.214 no
C10 C11 H11 119.704 no
C12 C11 H11 119.705 no
C11 C12 H12 119.760 no
C13 C12 H12 119.762 no
C12 C13 H13 119.990 no
C14 C13 H13 119.985 no
C13 C14 H14 120.184 no
C15 C14 H14 120.177 no
C10 C15 H15 119.387 no
C14 C15 H15 119.387 no
C16 C17 H17 119.558 no
C18 C17 H17 119.570 no
C17 C18 H18 120.307 no
C19 C18 H18 120.326 no
C19 C20 H20 120.599 no
C21 C20 H20 120.595 no
C16 C21 H21 119.339 no
C20 C21 H21 119.357 no

loop_
_geom_bond_atom_site_label_1
_geom_bond_atom_site_label_2
_geom_bond_distance
_geom_bond_publ_flag
O1 N2 1.229(2) no
O2 N2 1.2220(19) no
N1 C1 1.2837(17) no
N1 C16 1.4077(18) no
N2 C19 1.465(2) no
C1 C2 1.436(2) no
C2 C3 1.3621(19) no
C3 C4 1.4775(19) no
C3 C10 1.4898(19) no
C4 C5 1.397(3) no
C4 C9 1.391(2) no
C5 C6 1.378(3) no
C6 C7 1.366(3) no
C7 C8 1.377(3) no
C8 C9 1.383(3) no
C10 C11 1.3993(19) no
C10 C15 1.392(3) no
C11 C12 1.382(2) no
C12 C13 1.374(3) no
C13 C14 1.384(3) no
C14 C15 1.385(2) no
C16 C17 1.388(3) no
C16 C21 1.3971(19) no
C17 C18 1.377(3) no
C18 C19 1.373(2) no
C19 C20 1.372(3) no
C20 C21 1.376(2) no
C1 H1 0.978(14) no
C2 H2 0.994(15) no
C5 H5 0.930 no
C6 H6 0.930 no
C7 H7 0.930 no
C8 H8 0.930 no
C9 H9 0.930 no
C11 H11 0.930 no
C12 H12 0.930 no
C13 H13 0.930 no
C14 H14 0.930 no
C15 H15 0.930 no
C17 H17 0.930 no
C18 H18 0.930 no
C20 H20 0.930 no
C21 H21 0.930 no

loop_
_geom_contact_atom_site_label_1
_geom_contact_atom_site_label_2
_geom_contact_distance
_geom_contact_site_symmetry_2
_geom_contact_publ_flag
O1 C18 2.714(2) . no
O1 C20 3.550(2) . no
O2 C18 3.5407(19) . no
O2 C20 2.7292(19) . no
C1 C10 2.9401(19) . no
C1 C15 3.056(3) . no
C1 C17 2.870(3) . no
C1 C21 3.541(2) . no
C2 C5 2.951(3) . no
C2 C15 3.054(3) . no
C4 C7 2.799(3) . no
C4 C11 3.1206(18) . no
C5 C8 2.748(3) . no
C6 C9 2.744(3) . no
C9 C10 2.9858(19) . no
C9 C11 3.234(2) . no
C10 C13 2.791(2) . no
C11 C14 2.767(3) . no
C12 C15 2.757(3) . no
C16 C19 2.763(2) . no
C17 C20 2.766(2) . no
C18 C21 2.753(3) . no
O1 C5 3.412(3) 3_665 no
O1 C14 3.577(3) 3_565 no
O1 C17 3.510(3) 3_565 no
O2 C4 3.531(3) 3_665 no
O2 C5 3.547(3) 3_665 no
O2 C8 3.501(3) 3_666 no
O2 C11 3.451(3) 3_665 no
N1 C15 3.5459(19) 3_666 no
N2 C5 3.546(3) 3_665 no
N2 C8 3.583(3) 3_666 no
C4 O2 3.531(3) 3_665 no
C5 O1 3.412(3) 3_665 no
C5 O2 3.547(3) 3_665 no
C5 N2 3.546(3) 3_665 no
C6 C18 3.556(3) 1_656 no
C8 O2 3.501(3) 3_666 no
C8 N2 3.583(3) 3_666 no
C9 C20 3.496(3) 3_666 no
C11 O2 3.451(3) 3_665 no
C11 C20 3.551(3) 3_665 no
C14 O1 3.577(3) 3_565 no
C15 N1 3.5459(19) 3_666 no
C17 O1 3.510(3) 3_565 no
C18 C6 3.556(3) 1_454 no
C20 C9 3.496(3) 3_666 no
C20 C11 3.551(3) 3_665 no
O1 H18 2.4172 . no
O2 H20 2.4465 . no
N1 H17 2.6737 . no
N1 H21 2.5303 . no
N1 H2 2.560(15) . no
N2 H18 2.5958 . no
N2 H20 2.6112 . no
C1 H15 2.7947 . no
C1 H17 2.6454 . no
C2 H5 2.6798 . no
C2 H15 2.8825 . no
C3 H5 2.6597 . no
C3 H9 2.6611 . no
C3 H11 2.6654 . no
C3 H15 2.6624 . no
C3 H1 2.686(14) . no
C4 H6 3.2537 . no
C4 H8 3.2566 . no
C4 H11 2.9085 . no
C4 H2 2.632(15) . no
C5 H7 3.2220 . no
C5 H9 3.2201 . no
C5 H2 2.665(15) . no
C6 H8 3.2111 . no
C7 H5 3.2152 . no
C7 H9 3.2237 . no
C8 H6 3.2106 . no
C9 H5 3.2198 . no
C9 H7 3.2303 . no
C9 H11 3.0040 . no
C10 H9 2.6659 . no
C10 H12 3.2524 . no
C10 H14 3.2566 . no
C10 H1 2.639(14) . no
C10 H2 3.365(15) . no
C11 H9 2.8348 . no
C11 H13 3.2307 . no
C11 H15 3.2342 . no
C11 H1 3.567(14) . no
C12 H14 3.2279 . no
C13 H11 3.2276 . no
C13 H15 3.2301 . no
C14 H12 3.2269 . no
C14 H1 3.519(16) . no
C15 H9 3.5134 . no
C15 H11 3.2347 . no
C15 H13 3.2339 . no
C15 H1 2.629(16) . no
C16 H18 3.2440 . no
C16 H20 3.2571 . no
C16 H1 2.513(14) . no
C17 H21 3.2283 . no
C17 H1 2.594(15) . no
C18 H20 3.2333 . no
C19 H17 3.2126 . no
C19 H21 3.2039 . no
C20 H18 3.2316 . no
C21 H17 3.2311 . no
H5 H6 2.2948 . no
H5 H2 2.2107 . no
H6 H7 2.2940 . no
H7 H8 2.3093 . no
H8 H9 2.3029 . no
H9 H11 2.7942 . no
H11 H12 2.3046 . no
H12 H13 2.3006 . no
H13 H14 2.3162 . no
H14 H15 2.3093 . no
H15 H17 3.3272 . no
H15 H1 2.5748 . no
H17 H18 2.3059 . no
H17 H1 2.1447 . no
H20 H21 2.3054 . no
H1 H2 2.91(2) . no
O1 H5 3.5562 1_454 no
O1 H5 2.8966 3_665 no
O1 H14 2.8941 3_565 no
O1 H15 3.5497 3_565 no
O1 H17 2.8853 3_565 no
O1 H18 3.4312 3_565 no
O1 H2 2.976(15) 1_454 no
O2 H5 3.5184 3_665 no
O2 H8 3.0638 2_645 no
O2 H8 3.2352 3_666 no
O2 H11 2.7014 3_665 no
O2 H14 2.7632 3_565 no
N1 H6 2.7984 3_766 no
N1 H15 2.6463 3_666 no
N2 H5 3.1974 3_665 no
N2 H11 3.5436 3_665 no
N2 H14 3.1621 3_565 no
C1 H6 3.5049 3_766 no
C5 H18 3.1325 1_656 no
C6 H13 3.5979 4_665 no
C6 H17 3.3861 1_656 no
C6 H18 3.0420 1_656 no
C6 H21 3.2386 3_766 no
C7 H13 3.0178 4_665 no
C7 H21 3.4398 3_766 no
C8 H11 3.5317 4_565 no
C8 H13 3.4871 4_665 no
C9 H11 3.3510 4_565 no
C9 H12 3.3156 4_565 no
C9 H20 3.5624 3_666 no
C10 H12 3.1679 4_565 no
C10 H20 3.4559 3_665 no
C11 H9 3.1798 4_564 no
C11 H12 3.4341 4_565 no
C11 H20 3.5356 2_655 no
C11 H20 2.8948 3_665 no
C12 H9 3.0850 4_564 no
C12 H20 3.2069 2_655 no
C12 H20 3.3914 3_665 no
C12 H21 3.2508 2_655 no
C13 H7 3.0602 1_454 no
C13 H7 3.3287 4_464 no
C13 H12 3.5143 4_565 no
C13 H21 3.5054 2_655 no
C14 H7 3.1694 1_454 no
C14 H12 3.2070 4_565 no
C14 H13 3.4454 4_565 no
C15 H12 3.0192 4_565 no
C15 H21 3.3480 3_666 no
C16 H6 3.3805 3_766 no
C16 H15 3.1475 3_666 no
C16 H1 3.533(18) 3_665 no
C17 H6 3.2504 1_454 no
C17 H2 3.428(18) 3_666 no
C18 H6 3.2005 1_454 no
C18 H18 2.9617 3_565 no
C19 H1 3.577(19) 3_665 no
C20 H9 3.3265 3_666 no
C20 H11 3.4240 3_665 no
C20 H12 3.2938 2_645 no
C20 H1 3.229(18) 3_665 no
C21 H6 3.2035 3_766 no
C21 H12 3.1805 2_645 no
C21 H15 3.1815 3_666 no
C21 H1 3.186(18) 3_665 no
H5 O1 3.5562 1_656 no
H5 O1 2.8966 3_665 no
H5 O2 3.5184 3_665 no
H5 N2 3.1974 3_665 no
H5 H5 3.0711 3_766 no
H5 H18 3.0720 1_656 no
H5 H2 3.0636 3_766 no
H6 N1 2.7984 3_766 no
H6 C1 3.5049 3_766 no
H6 C16 3.3805 3_766 no
H6 C17 3.2504 1_656 no
H6 C18 3.2005 1_656 no
H6 C21 3.2035 3_766 no
H6 H17 3.0168 1_656 no
H6 H18 2.9159 1_656 no
H6 H21 2.5881 3_766 no
H6 H2 3.4711 3_766 no
H7 C13 3.0602 1_656 no
H7 C13 3.3287 4_665 no
H7 C14 3.1694 1_656 no
H7 H13 3.0603 1_656 no
H7 H13 2.8029 4_665 no
H7 H14 3.2592 1_656 no
H7 H17 3.4423 1_656 no
H7 H21 3.0016 3_766 no
H8 O2 3.0638 2_655 no
H8 O2 3.2352 3_666 no
H8 H11 3.0030 4_565 no
H8 H13 3.2512 1_656 no
H8 H13 3.5967 4_665 no
H8 H14 3.3943 4_665 no
H9 C11 3.1798 4_565 no
H9 C12 3.0850 4_565 no
H9 C20 3.3265 3_666 no
H9 H11 2.6245 4_565 no
H9 H12 2.4291 4_565 no
H9 H20 3.2436 3_666 no
H11 O2 2.7014 3_665 no
H11 N2 3.5436 3_665 no
H11 C8 3.5317 4_564 no
H11 C9 3.3510 4_564 no
H11 C20 3.4240 3_665 no
H11 H8 3.0030 4_564 no
H11 H9 2.6245 4_564 no
H11 H20 3.4859 2_655 no
H11 H20 2.7103 3_665 no
H12 C9 3.3156 4_564 no
H12 C10 3.1679 4_564 no
H12 C11 3.4341 4_564 no
H12 C13 3.5143 4_564 no
H12 C14 3.2070 4_564 no
H12 C15 3.0192 4_564 no
H12 C20 3.2938 2_655 no
H12 C21 3.1805 2_655 no
H12 H9 2.4291 4_564 no
H12 H15 3.3446 4_564 no
H12 H20 2.9354 2_655 no
H12 H20 3.5216 3_665 no
H12 H21 2.7100 2_655 no
H13 C6 3.5979 4_464 no
H13 C7 3.0178 4_464 no
H13 C8 3.4871 4_464 no
H13 C14 3.4454 4_564 no
H13 H7 3.0603 1_454 no
H13 H7 2.8029 4_464 no
H13 H8 3.2512 1_454 no
H13 H8 3.5967 4_464 no
H13 H14 3.2598 4_564 no
H13 H21 3.2012 2_655 no
H14 O1 2.8941 3_565 no
H14 O2 2.7632 3_565 no
H14 N2 3.1621 3_565 no
H14 H7 3.2592 1_454 no
H14 H8 3.3943 4_464 no
H14 H13 3.2598 4_565 no
H15 O1 3.5497 3_565 no
H15 N1 2.6463 3_666 no
H15 C16 3.1475 3_666 no
H15 C21 3.1815 3_666 no
H15 H12 3.3446 4_565 no
H15 H21 2.8763 3_666 no
H17 O1 2.8853 3_565 no
H17 C6 3.3861 1_454 no
H17 H6 3.0168 1_454 no
H17 H7 3.4423 1_454 no
H17 H18 3.5327 3_565 no
H17 H2 3.3055 3_666 no
H18 O1 3.4312 3_565 no
H18 C5 3.1325 1_454 no
H18 C6 3.0420 1_454 no
H18 C18 2.9617 3_565 no
H18 H5 3.0720 1_454 no
H18 H6 2.9159 1_454 no
H18 H17 3.5327 3_565 no
H18 H18 2.3625 3_565 no
H20 C9 3.5624 3_666 no
H20 C10 3.4559 3_665 no
H20 C11 3.5356 2_645 no
H20 C11 2.8948 3_665 no
H20 C12 3.2069 2_645 no
H20 C12 3.3914 3_665 no
H20 H9 3.2436 3_666 no
H20 H11 3.4859 2_645 no
H20 H11 2.7103 3_665 no
H20 H12 2.9354 2_645 no
H20 H12 3.5216 3_665 no
H20 H1 3.5219 3_665 no
H21 C6 3.2386 3_766 no
H21 C7 3.4398 3_766 no
H21 C12 3.2508 2_645 no
H21 C13 3.5054 2_645 no
H21 C15 3.3480 3_666 no
H21 H6 2.5881 3_766 no
H21 H7 3.0016 3_766 no
H21 H12 2.7100 2_645 no
H21 H13 3.2012 2_645 no
H21 H15 2.8763 3_666 no
H21 H1 3.4464 3_665 no
H1 C16 3.533(18) 3_665 no
H1 C19 3.577(19) 3_665 no
H1 C20 3.229(18) 3_665 no
H1 C21 3.186(18) 3_665 no
H1 H20 3.5219 3_665 no
H1 H21 3.4464 3_665 no
H2 O1 2.976(15) 1_656 no
H2 C17 3.428(18) 3_666 no
H2 H5 3.0636 3_766 no
H2 H6 3.4711 3_766 no
H2 H17 3.3055 3_666 no

loop_
_geom_torsion_atom_site_label_1
_geom_torsion_atom_site_label_2
_geom_torsion_atom_site_label_3
_geom_torsion_atom_site_label_4
_geom_torsion
_geom_torsion_publ_flag
C1 N1 C16 C17 -24.9(3) no
C1 N1 C16 C21 159.61(15) no
C16 N1 C1 C2 178.26(15) no
O1 N2 C19 C18 1.9(3) no
O1 N2 C19 C20 -179.91(16) no
O2 N2 C19 C18 -177.54(15) no
O2 N2 C19 C20 0.7(3) no
N1 C1 C2 C3 -170.53(16) no
C1 C2 C3 C4 -171.88(16) no
C1 C2 C3 C10 9.4(3) no
C2 C3 C4 C5 25.9(3) no
C2 C3 C4 C9 -154.08(15) no
C2 C3 C10 C11 -129.75(15) no
C2 C3 C10 C15 49.0(2) no
C4 C3 C10 C11 51.5(2) no
C4 C3 C10 C15 -129.75(14) no
C10 C3 C4 C5 -155.41(13) no
C10 C3 C4 C9 24.6(3) no
C3 C4 C5 C6 -178.48(14) no
C3 C4 C9 C8 178.22(13) no
C5 C4 C9 C8 -1.7(3) no
C9 C4 C5 C6 1.5(3) no
C4 C5 C6 C7 -0.3(3) no
C5 C6 C7 C8 -0.7(3) no
C6 C7 C8 C9 0.5(3) no
C7 C8 C9 C4 0.8(3) no
C3 C10 C11 C12 175.88(11) no
C3 C10 C15 C14 -177.06(11) no
C11 C10 C15 C14 1.7(2) no
C15 C10 C11 C12 -2.90(19) no
C10 C11 C12 C13 2.0(3) no
C11 C12 C13 C14 0.2(3) no
C12 C13 C14 C15 -1.4(3) no
C13 C14 C15 C10 0.4(3) no
N1 C16 C17 C18 -176.61(15) no
N1 C16 C21 C20 176.00(14) no
C17 C16 C21 C20 0.2(3) no
C21 C16 C17 C18 -1.1(3) no
C16 C17 C18 C19 1.4(3) no
C17 C18 C19 N2 177.57(16) no
C17 C18 C19 C20 -0.6(3) no
N2 C19 C20 C21 -178.51(14) no
C18 C19 C20 C21 -0.3(3) no
C19 C20 C21 C16 0.5(3) no
